data_7042321
loop_
_publ_author_name
'Aghabali, Amineh'
'Jun, Sharon'
'Olmstead, Marilyn M.'
'Balch, Alan L.'

_publ_section_title
;
 Piperazine-functionalized C60 and diiodine or iodine monochloride as
 components in forming supramolecular assemblies.
;
_journal_issue 11
_journal_name_full 'Dalton transactions (Cambridge, England : 2003)'
_journal_page_first 3710
_journal_page_last 3715
_journal_paper_doi 10.1039/c7dt00026j
_journal_volume 46
_journal_year 2017
_chemical_formula_moiety '2(C64 H8 Cl2 I2 N2), 2.3(C S2), 0.7(C H2 Cl2)'
_chemical_formula_sum 'C131 H17.4 Cl5.4 I4 N4 S4.6'
_chemical_formula_weight 2492.75
_space_group_crystal_system orthorhombic
_space_group_IT_number 56
_space_group_name_Hall '-P 2ab 2ac'
_space_group_name_H-M_alt 'P c c n'
_symmetry_space_group_name_Hall '-P 2ab 2ac'
_symmetry_space_group_name_H-M 'P c c n'
_atom_sites_solution_hydrogens geom
_atom_sites_solution_primary dual
_atom_sites_solution_secondary difmap
_audit_creation_method SHELXL-2014/7
_audit_update_record
;
2017-01-03 deposited with the CCDC.
2017-02-23 downloaded from the CCDC.
;
_cell_angle_alpha 90
_cell_angle_beta 90
_cell_angle_gamma 90
_cell_formula_units_Z 4
_cell_length_a 18.352(3)
_cell_length_b 31.141(5)
_cell_length_c 14.417(2)
_cell_measurement_reflns_used 9922
_cell_measurement_temperature 90(2)
_cell_measurement_theta_max 30.47
_cell_measurement_theta_min 2.62
_cell_volume 8239(2)
_computing_cell_refinement 'SAINT (Bruker, 2014)'
_computing_data_collection 'Apex2 (Bruker, 2014)'
_computing_data_reduction 'SAINT (Bruker, 2014)'
_computing_publication_material 'SHELXL-2014/7 (Sheldrick, 2014)'
_computing_structure_refinement 'SHELXL-2014/7 (Sheldrick, 2014)'
_computing_structure_solution 'XT (Sheldrick, 2013)'
_diffrn_ambient_temperature 90(2)
_diffrn_detector_area_resol_mean 8.3
_diffrn_measured_fraction_theta_full 0.997
_diffrn_measured_fraction_theta_max 0.998
_diffrn_measurement_device_type 'Bruker APEX-II CCD'
_diffrn_measurement_method '\f and \w scans'
_diffrn_radiation_type MoK\a
_diffrn_radiation_wavelength 0.71073
_diffrn_reflns_av_R_equivalents 0.0649
_diffrn_reflns_av_unetI/netI 0.0297
_diffrn_reflns_Laue_measured_fraction_full 0.997
_diffrn_reflns_Laue_measured_fraction_max 0.998
_diffrn_reflns_limit_h_max 24
_diffrn_reflns_limit_h_min -24
_diffrn_reflns_limit_k_max 41
_diffrn_reflns_limit_k_min -41
_diffrn_reflns_limit_l_max 19
_diffrn_reflns_limit_l_min -19
_diffrn_reflns_number 112664
_diffrn_reflns_point_group_measured_fraction_full 0.997
_diffrn_reflns_point_group_measured_fraction_max 0.998
_diffrn_reflns_theta_full 25.242
_diffrn_reflns_theta_max 28.282
_diffrn_reflns_theta_min 2.254
_diffrn_source 'fine-focus sealed tube'
_exptl_absorpt_coefficient_mu 1.875
_exptl_absorpt_correction_T_max 0.7461
_exptl_absorpt_correction_T_min 0.6461
_exptl_absorpt_correction_type multi-scan
_exptl_absorpt_process_details SADABS-2014/3
_exptl_crystal_colour black
_exptl_crystal_density_diffrn 2.010
_exptl_crystal_description block
_exptl_crystal_F_000 4834
_exptl_crystal_size_max 0.253
_exptl_crystal_size_mid 0.118
_exptl_crystal_size_min 0.036
_refine_diff_density_max 1.677
_refine_diff_density_min -1.354
_refine_diff_density_rms 0.129
_refine_ls_extinction_method none
_refine_ls_goodness_of_fit_ref 1.044
_refine_ls_hydrogen_treatment constr
_refine_ls_matrix_type full
_refine_ls_number_parameters 679
_refine_ls_number_reflns 10214
_refine_ls_number_restraints 5
_refine_ls_restrained_S_all 1.047
_refine_ls_R_factor_all 0.0510
_refine_ls_R_factor_gt 0.0366
_refine_ls_shift/su_max 0.001
_refine_ls_shift/su_mean 0.000
_refine_ls_structure_factor_coef Fsqd
_refine_ls_weighting_details 'w=1/[\s^2^(Fo^2^)+(0.0364P)^2^+34.7000P] where P=(Fo^2^+2Fc^2^)/3'
_refine_ls_weighting_scheme calc
_refine_ls_wR_factor_gt 0.0835
_refine_ls_wR_factor_ref 0.0898
_reflns_Friedel_coverage 0.000
_reflns_number_gt 8378
_reflns_number_total 10214
_reflns_threshold_expression 'I > 2\s(I)'
_cod_data_source_file c7dt00026j1.cif
_cod_data_source_block aa118
_cod_depositor_comments 'Adding full bibliography for 7042319--7042321.cif.'
_cod_original_formula_sum 'C131 H17.40 Cl5.40 I4 N4 S4.60'
_cod_database_code 7042321
_shelx_shelxl_version_number 2014/7
_shelx_space_group_comment
;
The symmetry employed for this shelxl refinement is uniquely defined
by the following loop, which should always be used as a source of
symmetry information in preference to the above space-group names.
They are only intended as comments.
;
_shelx_estimated_absorpt_t_min 0.648
_shelx_estimated_absorpt_t_max 0.936

loop_
_space_group_symop_operation_xyz
'x, y, z'
'-x+1/2, -y+1/2, z'
'-x, y+1/2, -z+1/2'
'x+1/2, -y, -z+1/2'
'-x, -y, -z'
'x-1/2, y-1/2, -z'
'x, -y-1/2, z-1/2'
'-x-1/2, y, z-1/2'

loop_
_atom_site_label
_atom_site_type_symbol
_atom_site_fract_x
_atom_site_fract_y
_atom_site_fract_z
_atom_site_U_iso_or_equiv
_atom_site_adp_type
_atom_site_occupancy
_atom_site_site_symmetry_order
_atom_site_calc_flag
_atom_site_refinement_flags_posn
_atom_site_refinement_flags_adp
_atom_site_refinement_flags_occupancy
_atom_site_disorder_assembly
_atom_site_disorder_group
I1 I 0.27620(2) 0.55627(2) 0.87552(2) 0.01284(6) Uani 1 1 d . . . . .
I2 I 0.38795(2) 0.46198(2) 0.42927(2) 0.01378(6) Uani 1 1 d . . . . .
Cl1 Cl 0.22027(5) 0.60189(3) 0.99611(6) 0.01907(18) Uani 1 1 d . . . . .
Cl2 Cl 0.41026(5) 0.44477(3) 0.26519(6) 0.01980(18) Uani 1 1 d . . . . .
C1 C 0.35739(18) 0.47125(10) 0.7639(2) 0.0102(6) Uani 1 1 d . . . . .
C2 C 0.38395(18) 0.45210(10) 0.6650(2) 0.0097(6) Uani 1 1 d . . . . .
C3 C 0.46617(19) 0.44233(12) 0.6598(2) 0.0132(7) Uani 1 1 d . . . . .
C4 C 0.51580(18) 0.45468(11) 0.7262(3) 0.0141(7) Uani 1 1 d . . . . .
C5 C 0.4911(2) 0.47168(11) 0.8170(3) 0.0140(7) Uani 1 1 d . . . . .
C6 C 0.41806(19) 0.47536(11) 0.8367(2) 0.0122(7) Uani 1 1 d . . . . .
C7 C 0.3916(2) 0.46196(11) 0.9260(2) 0.0140(7) Uani 1 1 d . . . . .
C8 C 0.32191(19) 0.44089(11) 0.9136(2) 0.0133(7) Uani 1 1 d . . . . .
C9 C 0.30402(18) 0.44134(11) 0.8164(2) 0.0113(6) Uani 1 1 d . . . . .
C10 C 0.27168(18) 0.40575(11) 0.7779(3) 0.0132(7) Uani 1 1 d . . . . .
C11 C 0.29628(18) 0.38865(11) 0.6876(2) 0.0123(7) Uani 1 1 d . . . . .
C12 C 0.35279(19) 0.40776(11) 0.6409(2) 0.0120(7) Uani 1 1 d . . . . .
C13 C 0.4082(2) 0.38179(12) 0.5977(2) 0.0154(7) Uani 1 1 d . . . . .
C14 C 0.4778(2) 0.40285(12) 0.6096(2) 0.0150(7) Uani 1 1 d . . . . .
C15 C 0.5407(2) 0.37838(13) 0.6235(3) 0.0179(8) Uani 1 1 d . . . . .
C16 C 0.59327(19) 0.39184(13) 0.6918(3) 0.0189(8) Uani 1 1 d . . . . .
C17 C 0.58084(19) 0.42915(12) 0.7427(3) 0.0182(8) Uani 1 1 d . . . . .
C18 C 0.59622(19) 0.43018(12) 0.8416(3) 0.0185(8) Uani 1 1 d . . . . .
C19 C 0.5414(2) 0.45602(11) 0.8870(3) 0.0168(8) Uani 1 1 d . . . . .
C20 C 0.5161(2) 0.44471(12) 0.9753(3) 0.0178(8) Uani 1 1 d . . . . .
C21 C 0.4394(2) 0.44780(11) 0.9951(3) 0.0166(7) Uani 1 1 d . . . . .
C22 C 0.4194(2) 0.41145(12) 1.0533(2) 0.0180(8) Uani 1 1 d . . . . .
C23 C 0.3527(2) 0.39137(12) 1.0413(2) 0.0169(7) Uani 1 1 d . . . . .
C24 C 0.3028(2) 0.40644(12) 0.9702(2) 0.0151(7) Uani 1 1 d . . . . .
C25 C 0.26649(18) 0.36974(12) 0.9305(3) 0.0152(7) Uani 1 1 d . . . . .
C26 C 0.25222(19) 0.36936(11) 0.8355(3) 0.0152(7) Uani 1 1 d . . . . .
C27 C 0.26450(18) 0.33029(12) 0.7820(3) 0.0166(7) Uani 1 1 d . . . . .
C28 C 0.2912(2) 0.34230(12) 0.6915(3) 0.0162(7) Uani 1 1 d . . . . .
C29 C 0.3437(2) 0.31675(12) 0.6474(3) 0.0179(8) Uani 1 1 d . . . . .
C30 C 0.4033(2) 0.33713(12) 0.5992(2) 0.0175(8) Uani 1 1 d . . . . .
C31 C 0.4687(2) 0.31174(12) 0.6145(3) 0.0196(8) Uani 1 1 d . . . . .
C32 C 0.5357(2) 0.33164(13) 0.6264(3) 0.0197(8) Uani 1 1 d . . . . .
C33 C 0.5861(2) 0.31629(13) 0.6970(3) 0.0204(8) Uani 1 1 d . . . . .
C34 C 0.62204(19) 0.35358(13) 0.7376(3) 0.0192(8) Uani 1 1 d . . . . .
C35 C 0.63674(19) 0.35481(13) 0.8324(3) 0.0197(8) Uani 1 1 d . . . . .
C36 C 0.62405(19) 0.39365(12) 0.8850(3) 0.0197(8) Uani 1 1 d . . . . .
C37 C 0.5971(2) 0.38164(12) 0.9764(3) 0.0194(8) Uani 1 1 d . . . . .
C38 C 0.5445(2) 0.40635(12) 1.0208(3) 0.0189(8) Uani 1 1 d . . . . .
C39 C 0.4846(2) 0.38618(12) 1.0697(3) 0.0184(8) Uani 1 1 d . . . . .
C40 C 0.4805(2) 0.34134(12) 1.0726(3) 0.0176(7) Uani 1 1 d . . . . .
C41 C 0.4103(2) 0.32052(12) 1.0595(3) 0.0182(8) Uani 1 1 d . . . . .
C42 C 0.3475(2) 0.34477(12) 1.0446(3) 0.0170(7) Uani 1 1 d . . . . .
C43 C 0.2940(2) 0.33133(12) 0.9761(3) 0.0163(7) Uani 1 1 d . . . . .
C44 C 0.3060(2) 0.29402(12) 0.9250(3) 0.0175(7) Uani 1 1 d . . . . .
C45 C 0.29070(19) 0.29352(12) 0.8255(3) 0.0174(7) Uani 1 1 d . . . . .
C46 C 0.3451(2) 0.26741(11) 0.7806(3) 0.0184(8) Uani 1 1 d . . . . .
C47 C 0.3714(2) 0.27855(12) 0.6931(3) 0.0191(8) Uani 1 1 d . . . . .
C48 C 0.4487(2) 0.27539(12) 0.6734(3) 0.0189(8) Uani 1 1 d . . . . .
C49 C 0.4969(2) 0.26072(12) 0.7407(3) 0.0191(8) Uani 1 1 d . . . . .
C50 C 0.5674(2) 0.28180(12) 0.7531(3) 0.0188(8) Uani 1 1 d . . . . .
C51 C 0.5830(2) 0.28288(12) 0.8519(3) 0.0177(7) Uani 1 1 d . . . . .
C52 C 0.61717(19) 0.31834(12) 0.8905(3) 0.0181(8) Uani 1 1 d . . . . .
C53 C 0.5929(2) 0.33510(12) 0.9800(3) 0.0175(7) Uani 1 1 d . . . . .
C54 C 0.5358(2) 0.31553(12) 1.0265(3) 0.0168(7) Uani 1 1 d . . . . .
C55 C 0.4995(2) 0.27834(11) 0.9856(3) 0.0154(7) Uani 1 1 d . . . . .
C56 C 0.4221(2) 0.28163(11) 1.0060(3) 0.0155(7) Uani 1 1 d . . . . .
C57 C 0.3711(2) 0.26860(11) 0.9403(3) 0.0166(7) Uani 1 1 d . . . . .
C58 C 0.3952(2) 0.25184(12) 0.8509(3) 0.0178(7) Uani 1 1 d . . . . .
C59 C 0.4698(2) 0.24877(11) 0.8318(3) 0.0164(7) Uani 1 1 d . . . . .
C60 C 0.5228(2) 0.26238(12) 0.9002(3) 0.0167(7) Uani 1 1 d . . . . .
C61 C 0.37779(19) 0.54381(11) 0.7007(3) 0.0137(7) Uani 1 1 d . . . . .
H61A H 0.4217 0.5464 0.7402 0.016 Uiso 1 1 calc R U . . .
H61B H 0.3564 0.5728 0.6930 0.016 Uiso 1 1 calc R U . . .
C62 C 0.39925(19) 0.52544(12) 0.6047(3) 0.0149(7) Uani 1 1 d . . . . .
H62A H 0.3848 0.5458 0.5553 0.018 Uiso 1 1 calc R U . . .
H62B H 0.4527 0.5215 0.6017 0.018 Uiso 1 1 calc R U . . .
C63 C 0.25889(19) 0.51081(12) 0.6843(2) 0.0138(7) Uani 1 1 d . . . . .
H63A H 0.2381 0.5396 0.6719 0.017 Uiso 1 1 calc R U . . .
H63B H 0.2211 0.4932 0.7152 0.017 Uiso 1 1 calc R U . . .
C64 C 0.28139(19) 0.48962(12) 0.5926(3) 0.0141(7) Uani 1 1 d . . . . .
H64A H 0.2568 0.4615 0.5864 0.017 Uiso 1 1 calc R U . . .
H64B H 0.2661 0.5079 0.5400 0.017 Uiso 1 1 calc R U . . .
C65 C 0.2500 0.7500 0.9926(6) 0.0431(18) Uani 1 2 d S T P . .
S1 S 0.19581(10) 0.71227(6) 0.99511(15) 0.0671(5) Uani 1 1 d . . . . .
N1 N 0.32387(15) 0.51488(9) 0.7463(2) 0.0111(6) Uani 1 1 d . . . . .
N2 N 0.36214(16) 0.48344(10) 0.5901(2) 0.0119(6) Uani 1 1 d . . . . .
S2 S 0.52947(14) 0.14149(6) 0.87063(15) 0.0450(5) Uani 0.65 1 d D . P A 1
S3 S 0.65581(17) 0.17224(7) 0.7416(2) 0.0533(6) Uani 0.65 1 d D . P A 1
C80 C 0.5913(4) 0.1573(2) 0.8099(5) 0.0336(16) Uiso 0.65 1 d D . P A 1
Cl3 Cl 0.7393(3) 0.22983(19) 0.7538(4) 0.0814(16) Uiso 0.35 1 d D . P B 2
Cl4 Cl 0.6241(4) 0.1665(2) 0.7717(5) 0.0792(19) Uiso 0.35 1 d D . P B 2
C81 C 0.6882(8) 0.1887(5) 0.7036(11) 0.047(4) Uiso 0.35 1 d D . P B 2
H81A H 0.6642 0.2002 0.6474 0.057 Uiso 0.35 1 calc R U P B 2
H81B H 0.7221 0.1658 0.6833 0.057 Uiso 0.35 1 calc R U P B 2

loop_
_atom_site_aniso_label
_atom_site_aniso_U_11
_atom_site_aniso_U_22
_atom_site_aniso_U_33
_atom_site_aniso_U_23
_atom_site_aniso_U_13
_atom_site_aniso_U_12
I1 0.01287(10) 0.01191(10) 0.01375(11) -0.00006(8) -0.00241(8) 0.00082(8)
I2 0.01214(10) 0.01768(11) 0.01151(10) 0.00299(9) 0.00104(8) -0.00156(9)
Cl1 0.0182(4) 0.0199(4) 0.0191(4) -0.0051(3) -0.0016(3) 0.0030(3)
Cl2 0.0208(4) 0.0256(5) 0.0130(4) 0.0001(4) 0.0038(3) -0.0032(4)
C1 0.0118(15) 0.0068(15) 0.0119(15) -0.0009(12) -0.0009(12) -0.0008(12)
C2 0.0105(15) 0.0107(15) 0.0081(15) 0.0008(12) 0.0000(12) -0.0005(12)
C3 0.0110(15) 0.0152(17) 0.0132(16) 0.0074(14) 0.0031(13) 0.0000(13)
C4 0.0090(15) 0.0124(17) 0.0211(18) 0.0067(14) 0.0012(13) -0.0045(13)
C5 0.0172(17) 0.0067(15) 0.0182(17) 0.0018(13) -0.0048(14) -0.0054(13)
C6 0.0161(16) 0.0063(15) 0.0142(16) -0.0030(13) -0.0043(13) -0.0015(13)
C7 0.0202(17) 0.0095(15) 0.0122(15) -0.0038(13) 0.0004(14) 0.0038(14)
C8 0.0163(17) 0.0104(16) 0.0132(16) -0.0005(13) 0.0025(13) 0.0046(13)
C9 0.0086(14) 0.0123(16) 0.0131(16) 0.0020(13) 0.0038(12) 0.0037(13)
C10 0.0069(14) 0.0153(17) 0.0175(17) 0.0035(14) -0.0002(13) 0.0009(13)
C11 0.0096(15) 0.0117(16) 0.0154(16) -0.0002(13) -0.0064(13) -0.0014(12)
C12 0.0162(16) 0.0115(16) 0.0084(15) -0.0008(12) -0.0047(13) 0.0010(13)
C13 0.0222(18) 0.0172(18) 0.0067(15) -0.0015(13) -0.0007(13) 0.0022(14)
C14 0.0169(17) 0.0189(18) 0.0093(16) 0.0035(14) 0.0054(13) 0.0012(14)
C15 0.0166(17) 0.0222(19) 0.0148(17) 0.0065(15) 0.0096(14) 0.0064(14)
C16 0.0085(16) 0.023(2) 0.025(2) 0.0123(16) 0.0072(14) 0.0022(14)
C17 0.0089(15) 0.0180(18) 0.028(2) 0.0093(16) 0.0027(14) -0.0043(14)
C18 0.0087(16) 0.0166(18) 0.030(2) 0.0042(16) -0.0060(15) -0.0080(13)
C19 0.0145(16) 0.0101(16) 0.026(2) -0.0002(14) -0.0104(15) -0.0064(13)
C20 0.0228(19) 0.0101(16) 0.0204(19) -0.0037(14) -0.0133(15) -0.0041(14)
C21 0.0255(19) 0.0114(16) 0.0129(17) -0.0059(13) -0.0046(15) 0.0021(15)
C22 0.032(2) 0.0157(17) 0.0060(16) -0.0025(13) -0.0025(14) 0.0054(16)
C23 0.0226(19) 0.0202(18) 0.0078(16) 0.0010(14) 0.0062(14) 0.0071(15)
C24 0.0189(17) 0.0158(17) 0.0105(16) 0.0009(13) 0.0052(13) 0.0066(14)
C25 0.0106(16) 0.0175(17) 0.0174(17) 0.0039(14) 0.0066(14) 0.0011(13)
C26 0.0069(14) 0.0131(16) 0.0256(19) 0.0057(15) 0.0012(14) -0.0006(13)
C27 0.0086(15) 0.0154(17) 0.0258(19) -0.0006(15) -0.0023(14) -0.0066(13)
C28 0.0157(17) 0.0132(17) 0.0197(18) -0.0038(14) -0.0076(14) -0.0051(13)
C29 0.0233(19) 0.0143(17) 0.0161(18) -0.0057(14) -0.0068(15) -0.0029(15)
C30 0.026(2) 0.0169(18) 0.0098(16) -0.0056(13) -0.0033(14) 0.0022(15)
C31 0.029(2) 0.0176(18) 0.0118(17) -0.0082(14) 0.0036(15) 0.0079(15)
C32 0.0244(19) 0.0222(19) 0.0124(17) -0.0002(15) 0.0074(15) 0.0096(16)
C33 0.0181(18) 0.022(2) 0.0207(19) 0.0021(16) 0.0104(15) 0.0093(15)
C34 0.0079(16) 0.0214(19) 0.029(2) 0.0077(16) 0.0074(14) 0.0043(14)
C35 0.0058(15) 0.022(2) 0.032(2) 0.0085(17) 0.0007(15) 0.0020(14)
C36 0.0075(15) 0.0186(18) 0.033(2) 0.0049(16) -0.0082(15) -0.0040(13)
C37 0.0171(18) 0.0155(18) 0.026(2) 0.0034(15) -0.0123(15) -0.0025(14)
C38 0.0242(19) 0.0135(17) 0.0191(19) -0.0012(14) -0.0123(15) -0.0022(15)
C39 0.030(2) 0.0168(18) 0.0084(16) -0.0009(14) -0.0065(15) 0.0027(15)
C40 0.0235(19) 0.0196(19) 0.0098(16) 0.0033(14) -0.0022(14) 0.0044(15)
C41 0.0252(19) 0.0188(18) 0.0105(16) 0.0048(14) 0.0044(14) 0.0039(15)
C42 0.0204(18) 0.0179(18) 0.0127(17) 0.0058(14) 0.0083(14) 0.0042(15)
C43 0.0135(16) 0.0174(18) 0.0179(18) 0.0064(14) 0.0091(14) -0.0003(14)
C44 0.0131(16) 0.0149(17) 0.025(2) 0.0090(15) 0.0035(15) -0.0049(13)
C45 0.0136(17) 0.0116(17) 0.027(2) 0.0017(15) -0.0021(15) -0.0073(13)
C46 0.0205(19) 0.0080(16) 0.027(2) -0.0026(14) -0.0046(16) -0.0050(14)
C47 0.025(2) 0.0112(17) 0.0209(19) -0.0064(14) -0.0076(15) -0.0015(14)
C48 0.030(2) 0.0098(16) 0.0166(18) -0.0075(14) -0.0015(16) 0.0031(15)
C49 0.027(2) 0.0088(17) 0.0213(19) -0.0033(14) 0.0049(16) 0.0050(15)
C50 0.0165(17) 0.0178(18) 0.0221(19) -0.0019(15) 0.0061(15) 0.0090(15)
C51 0.0155(17) 0.0146(17) 0.0231(19) 0.0011(15) 0.0025(15) 0.0067(14)
C52 0.0097(15) 0.0184(18) 0.026(2) 0.0065(15) -0.0014(15) 0.0045(14)
C53 0.0129(16) 0.0173(18) 0.0224(19) 0.0020(15) -0.0080(14) 0.0020(14)
C54 0.0216(18) 0.0147(17) 0.0141(17) 0.0035(14) -0.0055(14) 0.0025(14)
C55 0.0186(17) 0.0112(16) 0.0164(18) 0.0053(14) -0.0030(14) 0.0012(14)
C56 0.0192(18) 0.0122(16) 0.0152(17) 0.0068(14) 0.0036(14) 0.0014(14)
C57 0.0181(18) 0.0085(16) 0.0232(19) 0.0055(14) 0.0045(15) -0.0017(13)
C58 0.0190(17) 0.0084(16) 0.0259(19) 0.0014(14) -0.0013(15) -0.0034(14)
C59 0.0231(18) 0.0051(15) 0.0209(19) -0.0015(14) -0.0002(15) 0.0017(14)
C60 0.0173(17) 0.0111(16) 0.0217(19) 0.0028(14) -0.0015(14) 0.0033(13)
C61 0.0130(16) 0.0112(16) 0.0168(17) 0.0023(13) -0.0006(13) -0.0026(13)
C62 0.0134(16) 0.0138(17) 0.0176(17) 0.0036(14) 0.0021(13) -0.0033(13)
C63 0.0118(16) 0.0152(16) 0.0144(16) 0.0007(14) -0.0025(13) 0.0013(13)
C64 0.0111(15) 0.0154(17) 0.0157(17) 0.0008(13) -0.0024(13) 0.0004(13)
C65 0.043(4) 0.046(4) 0.041(4) 0.000 0.000 0.019(4)
S1 0.0624(10) 0.0453(9) 0.0935(14) -0.0072(9) -0.0215(10) -0.0110(8)
N1 0.0115(13) 0.0069(13) 0.0150(14) 0.0012(11) -0.0014(11) 0.0007(11)
N2 0.0119(13) 0.0135(14) 0.0105(14) 0.0022(11) -0.0003(11) -0.0009(11)
S2 0.0727(15) 0.0211(9) 0.0412(11) -0.0058(8) 0.0045(10) 0.0226(9)
S3 0.0675(17) 0.0278(11) 0.0644(16) 0.0007(11) 0.0053(14) 0.0097(11)

loop_
_atom_type_symbol
_atom_type_description
_atom_type_scat_dispersion_real
_atom_type_scat_dispersion_imag
_atom_type_scat_source
C C 0.0033 0.0016 'International Tables Vol C Tables 4.2.6.8 and 6.1.1.4'
H H 0.0000 0.0000 'International Tables Vol C Tables 4.2.6.8 and 6.1.1.4'
Cl Cl 0.1484 0.1585 'International Tables Vol C Tables 4.2.6.8 and 6.1.1.4'
I I -0.4742 1.8119 'International Tables Vol C Tables 4.2.6.8 and 6.1.1.4'
N N 0.0061 0.0033 'International Tables Vol C Tables 4.2.6.8 and 6.1.1.4'
S S 0.1246 0.1234 'International Tables Vol C Tables 4.2.6.8 and 6.1.1.4'

loop_
_geom_angle_atom_site_label_1
_geom_angle_atom_site_label_2
_geom_angle_atom_site_label_3
_geom_angle
_geom_angle_site_symmetry_1
N1 I1 Cl1 174.55(7) .
Cl2 I2 N2 176.41(7) .
N1 C1 C6 109.6(3) .
N1 C1 C9 111.4(3) .
C6 C1 C9 100.1(3) .
N1 C1 C2 107.7(3) .
C6 C1 C2 114.4(3) .
C9 C1 C2 113.5(3) .
N2 C2 C12 108.7(3) .
N2 C2 C3 110.6(3) .
C12 C2 C3 100.1(3) .
N2 C2 C1 108.2(3) .
C12 C2 C1 114.7(3) .
C3 C2 C1 114.2(3) .
C4 C3 C14 119.3(3) .
C4 C3 C2 124.0(3) .
C14 C3 C2 109.7(3) .
C3 C4 C17 120.3(3) .
C3 C4 C5 120.8(3) .
C17 C4 C5 107.6(3) .
C6 C5 C19 120.2(3) .
C6 C5 C4 120.7(3) .
C19 C5 C4 107.5(3) .
C5 C6 C7 119.3(3) .
C5 C6 C1 124.0(3) .
C7 C6 C1 110.1(3) .
C21 C7 C6 121.2(3) .
C21 C7 C8 119.9(3) .
C6 C7 C8 108.6(3) .
C24 C8 C9 121.4(3) .
C24 C8 C7 119.9(3) .
C9 C8 C7 108.5(3) .
C10 C9 C8 118.9(3) .
C10 C9 C1 124.2(3) .
C8 C9 C1 109.7(3) .
C9 C10 C26 120.4(3) .
C9 C10 C11 120.9(3) .
C26 C10 C11 107.4(3) .
C12 C11 C28 120.0(3) .
C12 C11 C10 120.5(3) .
C28 C11 C10 107.8(3) .
C11 C12 C13 120.2(3) .
C11 C12 C2 124.1(3) .
C13 C12 C2 109.8(3) .
C30 C13 C12 120.5(3) .
C30 C13 C14 120.6(3) .
C12 C13 C14 108.5(3) .
C15 C14 C3 121.0(3) .
C15 C14 C13 119.9(3) .
C3 C14 C13 108.4(3) .
C14 C15 C16 119.5(4) .
C14 C15 C32 119.7(4) .
C16 C15 C32 108.3(3) .
C17 C16 C15 119.5(3) .
C17 C16 C34 120.0(4) .
C15 C16 C34 108.3(3) .
C16 C17 C4 120.3(4) .
C16 C17 C18 120.3(3) .
C4 C17 C18 107.9(3) .
C36 C18 C19 120.4(4) .
C36 C18 C17 119.5(4) .
C19 C18 C17 108.8(3) .
C20 C19 C18 120.2(3) .
C20 C19 C5 120.4(3) .
C18 C19 C5 108.3(3) .
C19 C20 C21 119.2(3) .
C19 C20 C38 119.7(4) .
C21 C20 C38 108.4(3) .
C7 C21 C20 119.5(3) .
C7 C21 C22 119.9(3) .
C20 C21 C22 107.9(3) .
C23 C22 C39 120.3(3) .
C23 C22 C21 120.0(3) .
C39 C22 C21 107.9(3) .
C22 C23 C24 120.0(3) .
C22 C23 C42 120.3(3) .
C24 C23 C42 107.7(3) .
C8 C24 C25 119.6(3) .
C8 C24 C23 120.2(3) .
C25 C24 C23 108.4(3) .
C26 C25 C24 118.9(3) .
C26 C25 C43 120.1(3) .
C24 C25 C43 108.2(3) .
C25 C26 C10 120.6(3) .
C25 C26 C27 119.8(3) .
C10 C26 C27 108.1(3) .
C45 C27 C28 120.2(3) .
C45 C27 C26 120.2(4) .
C28 C27 C26 108.3(3) .
C29 C28 C27 119.8(3) .
C29 C28 C11 120.3(3) .
C27 C28 C11 108.3(3) .
C28 C29 C30 119.3(3) .
C28 C29 C47 120.0(4) .
C30 C29 C47 108.3(3) .
C13 C30 C29 119.7(3) .
C13 C30 C31 119.4(4) .
C29 C30 C31 108.3(3) .
C32 C31 C30 120.5(4) .
C32 C31 C48 119.8(4) .
C30 C31 C48 107.5(3) .
C31 C32 C33 120.2(4) .
C31 C32 C15 119.9(3) .
C33 C32 C15 107.9(4) .
C50 C33 C32 120.3(4) .
C50 C33 C34 119.6(4) .
C32 C33 C34 107.9(3) .
C35 C34 C33 120.2(4) .
C35 C34 C16 119.4(4) .
C33 C34 C16 107.7(3) .
C34 C35 C36 120.4(4) .
C34 C35 C52 119.7(4) .
C36 C35 C52 108.1(4) .
C18 C36 C35 120.4(4) .
C18 C36 C37 119.4(4) .
C35 C36 C37 108.3(3) .
C38 C37 C53 119.9(4) .
C38 C37 C36 120.6(3) .
C53 C37 C36 107.8(3) .
C37 C38 C39 120.7(3) .
C37 C38 C20 119.6(4) .
C39 C38 C20 107.6(3) .
C40 C39 C38 119.2(4) .
C40 C39 C22 120.1(4) .
C38 C39 C22 108.1(3) .
C39 C40 C41 119.3(3) .
C39 C40 C54 120.0(4) .
C41 C40 C54 108.2(3) .
C42 C41 C56 119.6(4) .
C42 C41 C40 120.7(3) .
C56 C41 C40 108.0(3) .
C41 C42 C23 119.4(4) .
C41 C42 C43 120.4(3) .
C23 C42 C43 108.0(3) .
C44 C43 C25 120.1(3) .
C44 C43 C42 119.5(3) .
C25 C43 C42 107.7(3) .
C43 C44 C57 120.4(4) .
C43 C44 C45 119.8(3) .
C57 C44 C45 107.6(3) .
C27 C45 C46 120.1(4) .
C27 C45 C44 120.0(3) .
C46 C45 C44 108.3(3) .
C47 C46 C45 120.4(3) .
C47 C46 C58 119.7(4) .
C45 C46 C58 108.3(3) .
C46 C47 C48 119.9(4) .
C46 C47 C29 119.5(4) .
C48 C47 C29 108.1(3) .
C49 C48 C47 120.6(4) .
C49 C48 C31 120.0(4) .
C47 C48 C31 107.9(3) .
C48 C49 C59 119.8(4) .
C48 C49 C50 120.1(4) .
C59 C49 C50 107.9(3) .
C33 C50 C51 120.3(4) .
C33 C50 C49 119.7(4) .
C51 C50 C49 107.7(3) .
C52 C51 C60 120.1(3) .
C52 C51 C50 120.1(4) .
C60 C51 C50 108.1(3) .
C51 C52 C35 120.1(4) .
C51 C52 C53 120.1(3) .
C35 C52 C53 107.7(3) .
C54 C53 C37 119.8(4) .
C54 C53 C52 120.1(3) .
C37 C53 C52 108.0(3) .
C53 C54 C40 120.4(3) .
C53 C54 C55 119.9(3) .
C40 C54 C55 107.7(3) .
C60 C55 C56 120.2(3) .
C60 C55 C54 120.0(3) .
C56 C55 C54 107.9(3) .
C57 C56 C41 120.3(3) .
C57 C56 C55 119.9(3) .
C41 C56 C55 108.1(3) .
C56 C57 C44 119.9(3) .
C56 C57 C58 120.1(3) .
C44 C57 C58 108.1(3) .
C59 C58 C46 120.3(4) .
C59 C58 C57 119.7(3) .
C46 C58 C57 107.8(3) .
C58 C59 C60 120.1(3) .
C58 C59 C49 119.7(3) .
C60 C59 C49 108.1(3) .
C55 C60 C59 120.0(3) .
C55 C60 C51 120.0(3) .
C59 C60 C51 108.2(3) .
N1 C61 C62 109.8(3) .
N1 C61 H61A 109.7 .
C62 C61 H61A 109.7 .
N1 C61 H61B 109.7 .
C62 C61 H61B 109.7 .
H61A C61 H61B 108.2 .
N2 C62 C61 109.6(3) .
N2 C62 H62A 109.8 .
C61 C62 H62A 109.8 .
N2 C62 H62B 109.8 .
C61 C62 H62B 109.8 .
H62A C62 H62B 108.2 .
N1 C63 C64 109.7(3) .
N1 C63 H63A 109.7 .
C64 C63 H63A 109.7 .
N1 C63 H63B 109.7 .
C64 C63 H63B 109.7 .
H63A C63 H63B 108.2 .
N2 C64 C63 110.1(3) .
N2 C64 H64A 109.6 .
C63 C64 H64A 109.6 .
N2 C64 H64B 109.6 .
C63 C64 H64B 109.6 .
H64A C64 H64B 108.2 .
S1 C65 S1 177.3(6) 2_565
C61 N1 C63 108.5(3) .
C61 N1 C1 110.3(3) .
C63 N1 C1 110.4(3) .
C61 N1 I1 104.8(2) .
C63 N1 I1 102.5(2) .
C1 N1 I1 119.6(2) .
C62 N2 C64 109.7(3) .
C62 N2 C2 110.2(3) .
C64 N2 C2 109.2(3) .
C62 N2 I2 106.5(2) .
C64 N2 I2 104.4(2) .
C2 N2 I2 116.6(2) .
S2 C80 S3 177.1(6) .
Cl3 Cl3 C81 149.4(7) 2_655
Cl4 C81 Cl3 115.9(9) .
Cl4 C81 H81A 108.3 .
Cl3 C81 H81A 108.3 .
Cl4 C81 H81B 108.3 .
Cl3 C81 H81B 108.3 .
H81A C81 H81B 107.4 .

loop_
_geom_bond_atom_site_label_1
_geom_bond_atom_site_label_2
_geom_bond_distance
_geom_bond_site_symmetry_2
I1 N1 2.429(3) .
I1 Cl1 2.4686(9) .
I2 Cl2 2.4599(10) .
I2 N2 2.459(3) .
C1 N1 1.513(4) .
C1 C6 1.535(5) .
C1 C9 1.549(5) .
C1 C2 1.621(5) .
C2 N2 1.510(4) .
C2 C12 1.535(5) .
C2 C3 1.541(5) .
C3 C4 1.376(5) .
C3 C14 1.443(5) .
C4 C17 1.454(5) .
C4 C5 1.483(5) .
C5 C6 1.375(5) .
C5 C19 1.452(5) .
C6 C7 1.438(5) .
C7 C21 1.398(5) .
C7 C8 1.449(5) .
C8 C24 1.393(5) .
C8 C9 1.440(5) .
C9 C10 1.374(5) .
C10 C26 1.449(5) .
C10 C11 1.477(5) .
C11 C12 1.372(5) .
C11 C28 1.447(5) .
C12 C13 1.441(5) .
C13 C30 1.394(5) .
C13 C14 1.446(5) .
C14 C15 1.397(5) .
C15 C16 1.441(6) .
C15 C32 1.459(6) .
C16 C17 1.393(6) .
C16 C34 1.461(5) .
C17 C18 1.454(6) .
C18 C36 1.395(5) .
C18 C19 1.446(6) .
C19 C20 1.400(6) .
C20 C21 1.439(6) .
C20 C38 1.459(5) .
C21 C22 1.456(5) .
C22 C23 1.386(6) .
C22 C39 1.451(5) .
C23 C24 1.453(5) .
C23 C42 1.455(5) .
C24 C25 1.442(5) .
C25 C26 1.394(5) .
C25 C43 1.455(5) .
C26 C27 1.458(5) .
C27 C45 1.391(5) .
C27 C28 1.444(5) .
C28 C29 1.401(5) .
C29 C30 1.443(6) .
C29 C47 1.452(5) .
C30 C31 1.455(5) .
C31 C32 1.387(6) .
C31 C48 1.463(6) .
C32 C33 1.457(6) .
C33 C50 1.388(6) .
C33 C34 1.458(6) .
C34 C35 1.393(6) .
C35 C36 1.447(6) .
C35 C52 1.457(5) .
C36 C37 1.456(6) .
C37 C38 1.391(6) .
C37 C53 1.452(5) .
C38 C39 1.448(6) .
C39 C40 1.399(5) .
C40 C41 1.455(6) .
C40 C54 1.455(5) .
C41 C42 1.394(5) .
C41 C56 1.452(5) .
C42 C43 1.455(6) .
C43 C44 1.393(5) .
C44 C57 1.450(5) .
C44 C45 1.463(6) .
C45 C46 1.441(5) .
C46 C47 1.394(6) .
C46 C58 1.453(5) .
C47 C48 1.449(6) .
C48 C49 1.390(6) .
C49 C59 1.453(5) .
C49 C50 1.462(6) .
C50 C51 1.453(5) .
C51 C52 1.387(6) .
C51 C60 1.453(5) .
C52 C53 1.461(6) .
C53 C54 1.386(5) .
C54 C55 1.461(5) .
C55 C60 1.394(5) .
C55 C56 1.455(5) .
C56 C57 1.390(5) .
C57 C58 1.459(5) .
C58 C59 1.399(5) .
C59 C60 1.449(5) .
C61 N1 1.491(4) .
C61 C62 1.549(5) .
C61 H61A 0.9900 .
C61 H61B 0.9900 .
C62 N2 1.490(4) .
C62 H62A 0.9900 .
C62 H62B 0.9900 .
C63 N1 1.495(4) .
C63 C64 1.534(5) .
C63 H63A 0.9900 .
C63 H63B 0.9900 .
C64 N2 1.495(4) .
C64 H64A 0.9900 .
C64 H64B 0.9900 .
C65 S1 1.5397(17) 2_565
C65 S1 1.5398(17) .
S2 C80 1.516(6) .
S3 C80 1.608(6) .
Cl3 Cl3 1.316(12) 2_655
Cl3 C81 1.745(13) .
Cl4 C81 1.683(14) .
C81 H81A 0.9900 .
C81 H81B 0.9900 .

loop_
_geom_torsion_atom_site_label_1
_geom_torsion_atom_site_label_2
_geom_torsion_atom_site_label_3
_geom_torsion_atom_site_label_4
_geom_torsion
_geom_torsion_site_symmetry_1
N1 C1 C2 N2 -3.0(3) .
C6 C1 C2 N2 -125.2(3) .
C9 C1 C2 N2 120.8(3) .
N1 C1 C2 C12 -124.6(3) .
C6 C1 C2 C12 113.3(3) .
C9 C1 C2 C12 -0.8(4) .
N1 C1 C2 C3 120.6(3) .
C6 C1 C2 C3 -1.5(4) .
C9 C1 C2 C3 -115.6(3) .
N2 C2 C3 C4 112.4(4) .
C12 C2 C3 C4 -133.1(3) .
C1 C2 C3 C4 -10.0(5) .
N2 C2 C3 C14 -97.3(3) .
C12 C2 C3 C14 17.2(3) .
C1 C2 C3 C14 140.4(3) .
C14 C3 C4 C17 2.6(5) .
C2 C3 C4 C17 150.3(3) .
C14 C3 C4 C5 -136.3(3) .
C2 C3 C4 C5 11.4(5) .
C3 C4 C5 C6 0.1(5) .
C17 C4 C5 C6 -143.4(3) .
C3 C4 C5 C19 143.3(3) .
C17 C4 C5 C19 -0.2(4) .
C19 C5 C6 C7 -2.4(5) .
C4 C5 C6 C7 136.1(3) .
C19 C5 C6 C1 -151.0(3) .
C4 C5 C6 C1 -12.5(5) .
N1 C1 C6 C5 -108.6(4) .
C9 C1 C6 C5 134.2(3) .
C2 C1 C6 C5 12.5(5) .
N1 C1 C6 C7 100.4(3) .
C9 C1 C6 C7 -16.8(3) .
C2 C1 C6 C7 -138.5(3) .
C5 C6 C7 C21 4.0(5) .
C1 C6 C7 C21 156.6(3) .
C5 C6 C7 C8 -140.9(3) .
C1 C6 C7 C8 11.7(4) .
C21 C7 C8 C24 -0.3(5) .
C6 C7 C8 C24 145.2(3) .
C21 C7 C8 C9 -146.0(3) .
C6 C7 C8 C9 -0.5(4) .
C24 C8 C9 C10 -4.3(5) .
C7 C8 C9 C10 140.8(3) .
C24 C8 C9 C1 -155.8(3) .
C7 C8 C9 C1 -10.7(4) .
N1 C1 C9 C10 111.0(4) .
C6 C1 C9 C10 -133.2(3) .
C2 C1 C9 C10 -10.8(5) .
N1 C1 C9 C8 -99.4(3) .
C6 C1 C9 C8 16.5(3) .
C2 C1 C9 C8 138.8(3) .
C8 C9 C10 C26 3.5(5) .
C1 C9 C10 C26 150.5(3) .
C8 C9 C10 C11 -135.6(3) .
C1 C9 C10 C11 11.5(5) .
C9 C10 C11 C12 0.9(5) .
C26 C10 C11 C12 -142.8(3) .
C9 C10 C11 C28 143.9(3) .
C26 C10 C11 C28 0.2(4) .
C28 C11 C12 C13 -1.7(5) .
C10 C11 C12 C13 136.9(3) .
C28 C11 C12 C2 -151.9(3) .
C10 C11 C12 C2 -13.3(5) .
N2 C2 C12 C11 -108.7(4) .
C3 C2 C12 C11 135.3(3) .
C1 C2 C12 C11 12.6(5) .
N2 C2 C12 C13 98.5(3) .
C3 C2 C12 C13 -17.5(3) .
C1 C2 C12 C13 -140.2(3) .
C11 C12 C13 C30 3.0(5) .
C2 C12 C13 C30 157.1(3) .
C11 C12 C13 C14 -142.0(3) .
C2 C12 C13 C14 12.0(4) .
C4 C3 C14 C15 -3.8(5) .
C2 C3 C14 C15 -155.7(3) .
C4 C3 C14 C13 140.6(3) .
C2 C3 C14 C13 -11.3(4) .
C30 C13 C14 C15 -0.6(5) .
C12 C13 C14 C15 144.4(3) .
C30 C13 C14 C3 -145.4(3) .
C12 C13 C14 C3 -0.4(4) .
C3 C14 C15 C16 2.6(5) .
C13 C14 C15 C16 -137.8(4) .
C3 C14 C15 C32 140.1(4) .
C13 C14 C15 C32 -0.3(5) .
C14 C15 C16 C17 -0.2(5) .
C32 C15 C16 C17 -142.1(3) .
C14 C15 C16 C34 142.3(3) .
C32 C15 C16 C34 0.3(4) .
C15 C16 C17 C4 -0.9(5) .
C34 C16 C17 C4 -139.0(4) .
C15 C16 C17 C18 137.9(4) .
C34 C16 C17 C18 -0.1(5) .
C3 C4 C17 C16 -0.3(5) .
C5 C4 C17 C16 143.4(3) .
C3 C4 C17 C18 -143.6(3) .
C5 C4 C17 C18 0.1(4) .
C16 C17 C18 C36 0.5(5) .
C4 C17 C18 C36 143.8(3) .
C16 C17 C18 C19 -143.2(3) .
C4 C17 C18 C19 0.1(4) .
C36 C18 C19 C20 0.4(5) .
C17 C18 C19 C20 143.8(3) .
C36 C18 C19 C5 -143.6(3) .
C17 C18 C19 C5 -0.3(4) .
C6 C5 C19 C20 -0.3(5) .
C4 C5 C19 C20 -143.6(3) .
C6 C5 C19 C18 143.7(3) .
C4 C5 C19 C18 0.3(4) .
C18 C19 C20 C21 -138.2(4) .
C5 C19 C20 C21 1.5(5) .
C18 C19 C20 C38 -1.0(5) .
C5 C19 C20 C38 138.8(4) .
C6 C7 C21 C20 -2.8(5) .
C8 C7 C21 C20 138.3(4) .
C6 C7 C21 C22 -140.0(4) .
C8 C7 C21 C22 1.0(5) .
C19 C20 C21 C7 0.0(5) .
C38 C20 C21 C7 -141.6(3) .
C19 C20 C21 C22 141.8(3) .
C38 C20 C21 C22 0.2(4) .
C7 C21 C22 C23 -1.1(5) .
C20 C21 C22 C23 -142.7(3) .
C7 C21 C22 C39 142.0(3) .
C20 C21 C22 C39 0.4(4) .
C39 C22 C23 C24 -138.2(4) .
C21 C22 C23 C24 0.3(5) .
C39 C22 C23 C42 -0.2(5) .
C21 C22 C23 C42 138.3(4) .
C9 C8 C24 C25 2.2(5) .
C7 C8 C24 C25 -139.1(3) .
C9 C8 C24 C23 140.8(3) .
C7 C8 C24 C23 -0.5(5) .
C22 C23 C24 C8 0.4(5) .
C42 C23 C24 C8 -142.2(3) .
C22 C23 C24 C25 143.2(3) .
C42 C23 C24 C25 0.5(4) .
C8 C24 C25 C26 0.8(5) .
C23 C24 C25 C26 -142.2(3) .
C8 C24 C25 C43 142.6(3) .
C23 C24 C25 C43 -0.4(4) .
C24 C25 C26 C10 -1.7(5) .
C43 C25 C26 C10 -138.8(3) .
C24 C25 C26 C27 137.5(3) .
C43 C25 C26 C27 0.4(5) .
C9 C10 C26 C25 -0.5(5) .
C11 C10 C26 C25 143.4(3) .
C9 C10 C26 C27 -143.9(3) .
C11 C10 C26 C27 0.0(4) .
C25 C26 C27 C45 -0.3(5) .
C10 C26 C27 C45 143.4(3) .
C25 C26 C27 C28 -143.9(3) .
C10 C26 C27 C28 -0.2(4) .
C45 C27 C28 C29 0.0(5) .
C26 C27 C28 C29 143.7(3) .
C45 C27 C28 C11 -143.3(3) .
C26 C27 C28 C11 0.3(4) .
C12 C11 C28 C29 -0.2(5) .
C10 C11 C28 C29 -143.4(3) .
C12 C11 C28 C27 142.9(3) .
C10 C11 C28 C27 -0.3(4) .
C27 C28 C29 C30 -138.2(4) .
C11 C28 C29 C30 0.8(5) .
C27 C28 C29 C47 -0.5(5) .
C11 C28 C29 C47 138.4(4) .
C12 C13 C30 C29 -2.4(5) .
C14 C13 C30 C29 138.4(4) .
C12 C13 C30 C31 -139.8(4) .
C14 C13 C30 C31 1.1(5) .
C28 C29 C30 C13 0.6(5) .
C47 C29 C30 C13 -141.6(3) .
C28 C29 C30 C31 142.1(3) .
C47 C29 C30 C31 0.0(4) .
C13 C30 C31 C32 -0.9(5) .
C29 C30 C31 C32 -142.5(4) .
C13 C30 C31 C48 141.4(4) .
C29 C30 C31 C48 -0.3(4) .
C30 C31 C32 C33 138.1(4) .
C48 C31 C32 C33 0.3(5) .
C30 C31 C32 C15 0.0(6) .
C48 C31 C32 C15 -137.7(4) .
C14 C15 C32 C31 0.5(6) .
C16 C15 C32 C31 142.3(4) .
C14 C15 C32 C33 -142.1(3) .
C16 C15 C32 C33 -0.3(4) .
C31 C32 C33 C50 -0.3(6) .
C15 C32 C33 C50 142.1(4) .
C31 C32 C33 C34 -142.4(4) .
C15 C32 C33 C34 0.1(4) .
C50 C33 C34 C35 -0.7(5) .
C32 C33 C34 C35 141.6(3) .
C50 C33 C34 C16 -142.2(3) .
C32 C33 C34 C16 0.1(4) .
C17 C16 C34 C35 0.1(5) .
C15 C16 C34 C35 -142.2(3) .
C17 C16 C34 C33 142.0(3) .
C15 C16 C34 C33 -0.3(4) .
C33 C34 C35 C36 -137.5(4) .
C16 C34 C35 C36 -0.3(5) .
C33 C34 C35 C52 1.0(5) .
C16 C34 C35 C52 138.2(4) .
C19 C18 C36 C35 138.7(4) .
C17 C18 C36 C35 -0.7(5) .
C19 C18 C36 C37 0.3(5) .
C17 C18 C36 C37 -139.2(4) .
C34 C35 C36 C18 0.7(5) .
C52 C35 C36 C18 -142.1(3) .
C34 C35 C36 C37 143.2(3) .
C52 C35 C36 C37 0.5(4) .
C18 C36 C37 C38 -0.4(5) .
C35 C36 C37 C38 -143.3(4) .
C18 C36 C37 C53 142.7(3) .
C35 C36 C37 C53 -0.2(4) .
C53 C37 C38 C39 -0.9(5) .
C36 C37 C38 C39 137.9(4) .
C53 C37 C38 C20 -138.9(4) .
C36 C37 C38 C20 -0.1(5) .
C19 C20 C38 C37 0.8(5) .
C21 C20 C38 C37 142.2(3) .
C19 C20 C38 C39 -142.1(3) .
C21 C20 C38 C39 -0.7(4) .
C37 C38 C39 C40 0.5(5) .
C20 C38 C39 C40 142.9(3) .
C37 C38 C39 C22 -141.5(4) .
C20 C38 C39 C22 0.9(4) .
C23 C22 C39 C40 0.5(5) .
C21 C22 C39 C40 -142.4(4) .
C23 C22 C39 C38 142.1(3) .
C21 C22 C39 C38 -0.8(4) .
C38 C39 C40 C41 -137.7(4) .
C22 C39 C40 C41 -0.3(5) .
C38 C39 C40 C54 -0.2(5) .
C22 C39 C40 C54 137.2(4) .
C39 C40 C41 C42 -0.3(5) .
C54 C40 C41 C42 -142.3(3) .
C39 C40 C41 C56 142.4(4) .
C54 C40 C41 C56 0.4(4) .
C56 C41 C42 C23 -137.9(4) .
C40 C41 C42 C23 0.6(5) .
C56 C41 C42 C43 0.0(5) .
C40 C41 C42 C43 138.6(4) .
C22 C23 C42 C41 -0.4(5) .
C24 C23 C42 C41 142.2(3) .
C22 C23 C42 C43 -143.0(3) .
C24 C23 C42 C43 -0.4(4) .
C26 C25 C43 C44 -0.1(5) .
C24 C25 C43 C44 -141.3(3) .
C26 C25 C43 C42 141.4(3) .
C24 C25 C43 C42 0.2(4) .
C41 C42 C43 C44 -0.2(5) .
C23 C42 C43 C44 141.9(3) .
C41 C42 C43 C25 -142.0(3) .
C23 C42 C43 C25 0.1(4) .
C25 C43 C44 C57 137.4(4) .
C42 C43 C44 C57 0.3(5) .
C25 C43 C44 C45 -0.2(5) .
C42 C43 C44 C45 -137.3(4) .
C28 C27 C45 C46 0.5(5) .
C26 C27 C45 C46 -138.9(4) .
C28 C27 C45 C44 139.3(4) .
C26 C27 C45 C44 0.0(5) .
C43 C44 C45 C27 0.3(5) .
C57 C44 C45 C27 -142.1(3) .
C43 C44 C45 C46 143.4(3) .
C57 C44 C45 C46 1.0(4) .
C27 C45 C46 C47 -0.6(5) .
C44 C45 C46 C47 -143.7(3) .
C27 C45 C46 C58 142.4(3) .
C44 C45 C46 C58 -0.7(4) .
C45 C46 C47 C48 137.6(4) .
C58 C46 C47 C48 -1.2(5) .
C45 C46 C47 C29 0.1(5) .
C58 C46 C47 C29 -138.7(4) .
C28 C29 C47 C46 0.5(5) .
C30 C29 C47 C46 142.2(3) .
C28 C29 C47 C48 -141.5(3) .
C30 C29 C47 C48 0.3(4) .
C46 C47 C48 C49 0.9(5) .
C29 C47 C48 C49 142.7(4) .
C46 C47 C48 C31 -142.2(3) .
C29 C47 C48 C31 -0.5(4) .
C32 C31 C48 C49 -0.4(5) .
C30 C31 C48 C49 -143.0(4) .
C32 C31 C48 C47 143.0(3) .
C30 C31 C48 C47 0.4(4) .
C47 C48 C49 C59 -0.5(5) .
C31 C48 C49 C59 138.3(4) .
C47 C48 C49 C50 -138.3(4) .
C31 C48 C49 C50 0.5(5) .
C32 C33 C50 C51 -137.3(4) .
C34 C33 C50 C51 0.4(5) .
C32 C33 C50 C49 0.4(5) .
C34 C33 C50 C49 138.1(4) .
C48 C49 C50 C33 -0.5(5) .
C59 C49 C50 C33 -142.7(4) .
C48 C49 C50 C51 141.9(4) .
C59 C49 C50 C51 -0.3(4) .
C33 C50 C51 C52 -0.5(5) .
C49 C50 C51 C52 -142.6(3) .
C33 C50 C51 C60 142.5(3) .
C49 C50 C51 C60 0.4(4) .
C60 C51 C52 C35 -137.8(4) .
C50 C51 C52 C35 0.8(5) .
C60 C51 C52 C53 0.1(5) .
C50 C51 C52 C53 138.7(4) .
C34 C35 C52 C51 -1.1(5) .
C36 C35 C52 C51 141.9(3) .
C34 C35 C52 C53 -143.6(3) .
C36 C35 C52 C53 -0.5(4) .
C38 C37 C53 C54 0.9(5) .
C36 C37 C53 C54 -142.5(4) .
C38 C37 C53 C52 143.3(4) .
C36 C37 C53 C52 -0.1(4) .
C51 C52 C53 C54 0.2(5) .
C35 C52 C53 C54 142.7(3) .
C51 C52 C53 C37 -142.1(3) .
C35 C52 C53 C37 0.4(4) .
C37 C53 C54 C40 -0.6(5) .
C52 C53 C54 C40 -138.5(4) .
C37 C53 C54 C55 137.4(4) .
C52 C53 C54 C55 -0.5(5) .
C39 C40 C54 C53 0.3(5) .
C41 C40 C54 C53 141.9(4) .
C39 C40 C54 C55 -142.2(3) .
C41 C40 C54 C55 -0.5(4) .
C53 C54 C55 C60 0.6(5) .
C40 C54 C55 C60 143.2(3) .
C53 C54 C55 C56 -142.2(3) .
C40 C54 C55 C56 0.4(4) .
C42 C41 C56 C57 0.0(5) .
C40 C41 C56 C57 -143.2(3) .
C42 C41 C56 C55 143.1(3) .
C40 C41 C56 C55 -0.2(4) .
C60 C55 C56 C57 0.4(5) .
C54 C55 C56 C57 143.1(3) .
C60 C55 C56 C41 -142.9(3) .
C54 C55 C56 C41 -0.2(4) .
C41 C56 C57 C44 0.1(5) .
C55 C56 C57 C44 -138.6(4) .
C41 C56 C57 C58 138.5(4) .
C55 C56 C57 C58 -0.3(5) .
C43 C44 C57 C56 -0.3(5) .
C45 C44 C57 C56 141.8(3) .
C43 C44 C57 C58 -143.1(3) .
C45 C44 C57 C58 -1.0(4) .
C47 C46 C58 C59 1.2(5) .
C45 C46 C58 C59 -142.1(3) .
C47 C46 C58 C57 143.3(3) .
C45 C46 C58 C57 0.1(4) .
C56 C57 C58 C59 0.3(5) .
C44 C57 C58 C59 143.0(3) .
C56 C57 C58 C46 -142.1(3) .
C44 C57 C58 C46 0.6(4) .
C46 C58 C59 C60 137.4(4) .
C57 C58 C59 C60 -0.3(5) .
C46 C58 C59 C49 -0.8(5) .
C57 C58 C59 C49 -138.5(4) .
C48 C49 C59 C58 0.4(5) .
C50 C49 C59 C58 142.8(3) .
C48 C49 C59 C60 -142.2(3) .
C50 C49 C59 C60 0.2(4) .
C56 C55 C60 C59 -0.4(5) .
C54 C55 C60 C59 -138.7(4) .
C56 C55 C60 C51 138.1(4) .
C54 C55 C60 C51 -0.2(5) .
C58 C59 C60 C55 0.4(5) .
C49 C59 C60 C55 142.9(3) .
C58 C59 C60 C51 -142.4(3) .
C49 C59 C60 C51 0.1(4) .
C52 C51 C60 C55 -0.1(5) .
C50 C51 C60 C55 -143.1(3) .
C52 C51 C60 C59 142.7(3) .
C50 C51 C60 C59 -0.3(4) .
N1 C61 C62 N2 -2.9(4) .
N1 C63 C64 N2 -5.3(4) .
C62 C61 N1 C63 -58.2(3) .
C62 C61 N1 C1 62.9(3) .
C62 C61 N1 I1 -167.1(2) .
C64 C63 N1 C61 63.0(3) .
C64 C63 N1 C1 -58.0(4) .
C64 C63 N1 I1 173.6(2) .
C6 C1 N1 C61 66.8(3) .
C9 C1 N1 C61 176.7(3) .
C2 C1 N1 C61 -58.2(3) .
C6 C1 N1 C63 -173.2(3) .
C9 C1 N1 C63 -63.4(3) .
C2 C1 N1 C63 61.7(3) .
C6 C1 N1 I1 -54.8(3) .
C9 C1 N1 I1 55.1(3) .
C2 C1 N1 I1 -179.84(18) .
C61 C62 N2 C64 60.7(4) .
C61 C62 N2 C2 -59.5(4) .
C61 C62 N2 I2 173.1(2) .
C63 C64 N2 C62 -56.1(4) .
C63 C64 N2 C2 64.6(4) .
C63 C64 N2 I2 -170.0(2) .
C12 C2 N2 C62 -172.8(3) .
C3 C2 N2 C62 -63.7(3) .
C1 C2 N2 C62 62.1(3) .
C12 C2 N2 C64 66.7(3) .
C3 C2 N2 C64 175.8(3) .
C1 C2 N2 C64 -58.4(3) .
C12 C2 N2 I2 -51.3(3) .
C3 C2 N2 I2 57.8(3) .
C1 C2 N2 I2 -176.43(19) .
Cl3 Cl3 C81 Cl4 -119.5(15) 2_655
